data_1532967
loop_
_publ_author_name
'Naddari, T.'
'Hamdi, B.'
'Savariault, J.M.'
'Ben Salah, A.'
'El Feki, H.'

_publ_section_title
;
 Substitution mechanism of alkali metals for strontium in strontium
 hydroxyapatite
;
_journal_name_full 'Materials Research Bulletin'
_journal_page_first 221
_journal_page_last 230
_journal_volume 38
_journal_year 2003
_chemical_formula_sum 'H1.31 Na0.3 O25.31 P6 Sr9.5'
_chemical_name_systematic 'Sr9.5 Na0.3 (P O4)6 (O H)1.31'
_space_group_IT_number 176
_symmetry_space_group_name_Hall '-P 6c'
_symmetry_space_group_name_H-M 'P 63/m'
_cell_angle_alpha 90
_cell_angle_beta 90
_cell_angle_gamma 120
_cell_formula_units_Z 1
_cell_length_a 9.751
_cell_length_b 9.751
_cell_length_c 7.279
_cell_volume 599.378
_citation_journal_id_ASTM MRBUAC
_cod_data_source_file Naddari_MRBUAC_2003_541.cif
_cod_data_source_block H1.31Na0.3O25.31P6Sr9.5
_cod_original_cell_volume 599.3779
_cod_database_code 1532967

loop_
_symmetry_equiv_pos_as_xyz
x,y,z
x-y,x,z+1/2
-y,x-y,z
-x,-y,z+1/2
-x+y,-x,z
y,-x+y,z+1/2
-x,-y,-z
-x+y,-x,-z-1/2
y,-x+y,-z
x,y,-z-1/2
x-y,x,-z
-y,x-y,-z-1/2

loop_
_atom_site_label
_atom_site_type_symbol
_atom_site_fract_x
_atom_site_fract_y
_atom_site_fract_z
_atom_site_occupancy
_atom_site_U_iso_or_equiv
P1 P+5 0.3949 0.3679 0.25 1 0.0
O3 O-2 0.3422 0.2581 0.0821 1 0.0
Na1 Na+1 0.3333 0.6667 -0.0019 0.075 0.0
O2 O-2 0.5784 0.4664 0.25 1 0.0
O4 O-2 0 0 0.1928 0.3275 0.0
Sr1 Sr+2 0.3333 0.6667 -0.0019 0.915 0.0
O1 O-2 0.3309 0.4801 0.25 1 0.0
Sr2 Sr+2 0.2418 0.9834 0.25 0.973 0.0
